data_4025020
loop_
_publ_author_name
'Jarugu Narasimha Moorthy'
'Palani Natarajan'
'Paloth Venugopalan'

_publ_contact_author_address
;Departmet of chemistry
Indian Institute of Technology - Kanpur
Kanpur - 208 016
INDIA
;
_publ_contact_author_email moorthy@iitk.ac.in
_publ_contact_author_fax +915122597436
_publ_contact_author_name 'Prof. J. N. Moorthy'
_publ_contact_author_phone +915122597498
_publ_section_title
;
Abundant Lattice Inclusion Phenomenon with Sterically Hindered and
Inherently Shape-Selective Tetraarylpyrenes
;
_journal_name_full 'Journal of Organic Chemistry'
_journal_page_first 8566
_journal_page_last 8577
_journal_paper_doi 10.1021/jo901465f
_journal_volume 74
_journal_year 2009
_chemical_formula_moiety 'C56 H58 O4, C16 H10'
_chemical_formula_sum 'C72 H68 O4'
_chemical_formula_weight 997.26
_chemical_name_common tet(2,6-dimethyl-4-methoxymethylph)pyrene
_chemical_name_systematic
;
 tet(2,6-dimethyl-4-methoxymethylph)pyrene
;
_space_group_IT_number 2
_symmetry_cell_setting triclinic
_symmetry_Int_Tables_number 2
_symmetry_space_group_name_Hall '-P 1'
_symmetry_space_group_name_H-M 'P -1'
_atom_sites_solution_hydrogens geom
_atom_sites_solution_primary direct
_atom_sites_solution_secondary difmap
_audit_creation_method SHELXL-97
_cell_angle_alpha 69.813(2)
_cell_angle_beta 82.882(2)
_cell_angle_gamma 83.346(3)
_cell_formula_units_Z 1
_cell_length_a 8.4846(11)
_cell_length_b 11.1538(15)
_cell_length_c 15.236(2)
_cell_measurement_reflns_used 1724
_cell_measurement_temperature 298(2)
_cell_measurement_theta_max 25.83
_cell_measurement_theta_min 2.43
_cell_volume 1338.7(3)
_computing_cell_refinement 'Bruker SAINT'
_computing_data_collection 'Bruker APEX'
_computing_data_reduction 'Bruker SAINT'
_computing_molecular_graphics 'SHELXL 5.1, XP (Sheldrick, 1994)'
_computing_publication_material SHELXS-97
_computing_structure_refinement 'SHELXL-97 (Sheldrick, 2008)'
_computing_structure_solution 'SHELXS-97 (Sheldrick, 2008)'
_diffrn_ambient_temperature 298(2)
_diffrn_measured_fraction_theta_full 0.977
_diffrn_measured_fraction_theta_max 0.977
_diffrn_measurement_device_type 'Bruker SMART APEX'
_diffrn_measurement_method 'phi and omega scans'
_diffrn_radiation_monochromator graphite
_diffrn_radiation_source 'fine-focus sealed tube'
_diffrn_radiation_type MoK\a
_diffrn_radiation_wavelength 0.71073
_diffrn_reflns_av_R_equivalents 0.0253
_diffrn_reflns_av_sigmaI/netI 0.0520
_diffrn_reflns_limit_h_max 9
_diffrn_reflns_limit_h_min -10
_diffrn_reflns_limit_k_max 13
_diffrn_reflns_limit_k_min -9
_diffrn_reflns_limit_l_max 18
_diffrn_reflns_limit_l_min -18
_diffrn_reflns_number 6905
_diffrn_reflns_theta_full 25.00
_diffrn_reflns_theta_max 25.00
_diffrn_reflns_theta_min 2.43
_exptl_absorpt_coefficient_mu 0.075
_exptl_absorpt_correction_type none
_exptl_crystal_colour 'color less'
_exptl_crystal_density_diffrn 1.237
_exptl_crystal_density_method 'not measured'
_exptl_crystal_description 'thick plates'
_exptl_crystal_F_000 532
_exptl_crystal_size_max 0.2
_exptl_crystal_size_mid 0.1
_exptl_crystal_size_min 0.1
_refine_diff_density_max 0.285
_refine_diff_density_min -0.262
_refine_diff_density_rms 0.047
_refine_ls_extinction_method none
_refine_ls_goodness_of_fit_ref 1.053
_refine_ls_hydrogen_treatment constr
_refine_ls_matrix_type full
_refine_ls_number_parameters 396
_refine_ls_number_reflns 4611
_refine_ls_number_restraints 10
_refine_ls_restrained_S_all 1.065
_refine_ls_R_factor_all 0.0844
_refine_ls_R_factor_gt 0.0596
_refine_ls_shift/su_max 0.000
_refine_ls_shift/su_mean 0.000
_refine_ls_structure_factor_coef Fsqd
_refine_ls_weighting_details 'calc w=1/[\s^2^(Fo^2^)+(0.0923P)^2^+0.0000P] where P=(Fo^2^+2Fc^2^)/3'
_refine_ls_weighting_scheme calc
_refine_ls_wR_factor_gt 0.1519
_refine_ls_wR_factor_ref 0.1696
_reflns_number_gt 3223
_reflns_number_total 4611
_reflns_threshold_expression >2sigma(I)
_cod_data_source_file jo901465f_si_001_40.cif
_cod_data_source_block H4.G30
_cod_depositor_comments
;
The following automatic conversions were performed:
'_symmetry_cell_setting' value 'Triclinic' changed to 'triclinic'
according to '/home/saulius/struct/CIF-dictionaries/cif_core.dic'
dictionary named 'cif_core.dic' version 2.4.1 from 2010-06-29.

Automatic conversion script
Id: cif_fix_enum 1527 2010-12-29 10:47:43Z saulius 
;
_cod_database_code 4025020

loop_
_symmetry_equiv_pos_as_xyz
'x, y, z'
'-x, -y, -z'

loop_
_atom_site_label
_atom_site_type_symbol
_atom_site_fract_x
_atom_site_fract_y
_atom_site_fract_z
_atom_site_U_iso_or_equiv
_atom_site_adp_type
_atom_site_occupancy
_atom_site_symmetry_multiplicity
_atom_site_calc_flag
_atom_site_refinement_flags
_atom_site_disorder_assembly
_atom_site_disorder_group
O1 O 0.2094(2) 1.3230(2) 0.93618(17) 0.0468(8) Uani 0.762(5) 1 d P A 1
C18 C 0.1475(4) 1.4484(3) 0.9314(3) 0.0555(11) Uani 0.762(5) 1 d P A 1
H18A H 0.1767 1.5076 0.8702 0.083 Uiso 0.762(5) 1 calc PR A 1
H18B H 0.1903 1.4718 0.9781 0.083 Uiso 0.762(5) 1 calc PR A 1
H18C H 0.0335 1.4507 0.9426 0.083 Uiso 0.762(5) 1 calc PR A 1
O1A O 0.2085(11) 1.3780(7) 0.8391(8) 0.097(5) Uani 0.238(5) 1 d P A 2
C18A C 0.14711(10) 1.49771(8) 0.86277(6) 0.163(12) Uani 0.238(5) 1 d P A 2
H18D H 0.0532 1.4806 0.9059 0.244 Uiso 0.238(5) 1 calc PR A 2
H18E H 0.1217 1.5661 0.8064 0.244 Uiso 0.238(5) 1 calc PR A 2
H18F H 0.2276 1.5220 0.8910 0.244 Uiso 0.238(5) 1 calc PR A 2
O2 O 1.03128(10) 0.68154(8) 0.41411(6) 0.0770(7) Uani 1 1 d R . .
C1 C 0.49954(10) 0.55549(8) 0.95817(6) 0.0267(4) Uani 1 1 d R . .
C2 C 0.57276(10) 0.54508(8) 0.87133(6) 0.0281(5) Uani 1 1 d R . .
C3 C 0.56996(10) 0.65410(8) 0.78963(6) 0.0294(5) Uani 1 1 d R . .
C4 C 0.49869(10) 0.76890(8) 0.79592(6) 0.0302(5) Uani 1 1 d R . .
H4 H 0.4982 0.8405 0.7417 0.036 Uiso 1 1 calc R . .
C5 C 0.4273(2) 0.78245(18) 0.87995(13) 0.0285(5) Uani 1 1 d . . .
C6 C 0.4275(2) 0.67475(18) 0.96222(13) 0.0263(4) Uani 1 1 d . . .
C7 C 0.3543(2) 0.68069(19) 1.05114(13) 0.0298(5) Uani 1 1 d . . .
H7 H 0.3051 0.7581 1.0546 0.036 Uiso 1 1 calc R . .
C8 C 0.3554(2) 0.57736(19) 1.12910(13) 0.0313(5) Uani 1 1 d . . .
H8 H 0.3079 0.5854 1.1854 0.038 Uiso 1 1 calc R . .
C9 C 0.3551(2) 0.91093(18) 0.88114(12) 0.0280(4) Uani 1 1 d . . .
C10 C 0.4543(2) 1.00584(19) 0.87688(13) 0.0300(5) Uani 1 1 d . . .
C11 C 0.3833(2) 1.12539(19) 0.87595(14) 0.0345(5) Uani 1 1 d . . .
H11 H 0.4478 1.1891 0.8724 0.041 Uiso 1 1 calc R . .
C12 C 0.2192(2) 1.1521(2) 0.88015(15) 0.0388(5) Uani 1 1 d . A .
C13 C 0.1246(2) 1.0563(2) 0.88566(16) 0.0430(6) Uani 1 1 d . . .
H13 H 0.0145 1.0729 0.8897 0.052 Uiso 1 1 calc R . .
C14 C 0.1890(2) 0.9363(2) 0.88536(15) 0.0374(5) Uani 1 1 d . . .
C15 C 0.0828(3) 0.8373(2) 0.8864(2) 0.0570(7) Uani 1 1 d . . .
H15A H -0.0265 0.8703 0.8906 0.085 Uiso 1 1 calc R . .
H15B H 0.1002 0.7615 0.9396 0.085 Uiso 1 1 calc R . .
H15C H 0.1065 0.8168 0.8297 0.085 Uiso 1 1 calc R . .
C16 C 0.6317(2) 0.9801(2) 0.87295(15) 0.0366(5) Uani 1 1 d . . .
H16A H 0.6728 0.9837 0.8106 0.055 Uiso 1 1 calc R . .
H16B H 0.6588 0.8966 0.9165 0.055 Uiso 1 1 calc R . .
H16C H 0.6773 1.0436 0.8893 0.055 Uiso 1 1 calc R . .
C17 C 0.1465(3) 1.2829(2) 0.8762(2) 0.0590(7) Uani 1 1 d . . .
H17A H 0.1660 1.3420 0.8132 0.071 Uiso 1 1 d R A .
H17B H 0.0334 1.2807 0.8913 0.071 Uiso 1 1 d R . .
C19 C 0.6497(2) 0.64894(19) 0.69732(13) 0.0322(5) Uani 1 1 d . . .
C20 C 0.5690(3) 0.6119(3) 0.63750(16) 0.0512(6) Uani 1 1 d . . .
C21 C 0.6480(3) 0.6086(3) 0.55292(17) 0.0584(7) Uani 1 1 d . . .
H21 H 0.5940 0.5841 0.5131 0.070 Uiso 1 1 calc R . .
C22 C 0.8017(3) 0.6398(2) 0.52553(15) 0.0483(6) Uani 1 1 d . . .
C23 C 0.8803(3) 0.6778(2) 0.58462(15) 0.0462(6) Uani 1 1 d . . .
H23 H 0.9845 0.7004 0.5668 0.055 Uiso 1 1 calc R . .
C24 C 0.8062(3) 0.6828(2) 0.67052(14) 0.0386(5) Uani 1 1 d . . .
C25 C 0.8944(3) 0.7256(3) 0.73264(19) 0.0671(9) Uani 1 1 d . . .
H25A H 0.8567 0.8119 0.7282 0.101 Uiso 1 1 calc R . .
H25B H 1.0063 0.7221 0.7130 0.101 Uiso 1 1 calc R . .
H25C H 0.8765 0.6701 0.7965 0.101 Uiso 1 1 calc R . .
C26 C 0.4002(3) 0.5773(4) 0.6643(2) 0.0906(12) Uani 1 1 d . . .
H26A H 0.3607 0.5605 0.6136 0.136 Uiso 1 1 calc R . .
H26B H 0.3358 0.6470 0.6771 0.136 Uiso 1 1 calc R . .
H26C H 0.3958 0.5022 0.7194 0.136 Uiso 1 1 calc R . .
C27 C 0.8821(4) 0.6315(3) 0.43404(16) 0.0623(8) Uani 1 1 d . . .
H27A H 0.8951 0.5427 0.4370 0.075 Uiso 1 1 calc R . .
H27B H 0.8155 0.6787 0.3839 0.075 Uiso 1 1 calc R . .
C28 C 1.1064(5) 0.6833(3) 0.32445(19) 0.0952(13) Uani 1 1 d . . .
H28A H 1.1096 0.5994 0.3198 0.143 Uiso 1 1 calc R . .
H28B H 1.2131 0.7083 0.3174 0.143 Uiso 1 1 calc R . .
H28C H 1.0471 0.7434 0.2759 0.143 Uiso 1 1 calc R . .
C29 C 0.2756(3) 0.0642(3) 0.65303(17) 0.0484(12) Uani 0.613(4) 1 d PG B 1
H29A H 0.2695 0.1016 0.6994 0.058 Uiso 0.613(4) 1 calc PR B 1
C30 C 0.1427(2) 0.0131(3) 0.63916(18) 0.0511(12) Uani 0.613(4) 1 d PG B 1
H30A H 0.0477 0.0163 0.6762 0.061 Uiso 0.613(4) 1 calc PR B 1
C31 C 0.1518(3) -0.0428(4) 0.5699(2) 0.0511(14) Uani 0.613(4) 1 d PG B 1
H31A H 0.0629 -0.0770 0.5606 0.061 Uiso 0.613(4) 1 calc PR B 1
C32 C 0.2938(3) -0.0476(4) 0.5145(2) 0.0530(16) Uani 0.613(4) 1 d PGD . 1
C33 C 0.4267(3) 0.0034(3) 0.52832(19) 0.0434(12) Uani 0.613(4) 1 d PGD . 1
C34 C 0.4176(3) 0.0594(3) 0.5976(2) 0.044(2) Uani 0.613(4) 1 d PGD B 1
C35 C 0.5544(4) 0.1125(4) 0.6091(3) 0.0495(12) Uani 0.613(4) 1 d PD B 1
H35A H 0.5489 0.1525 0.6539 0.059 Uiso 0.613(4) 1 calc PR B 1
C36 C 0.6961(6) 0.1057(5) 0.5546(4) 0.0517(14) Uani 0.613(4) 1 d PD . 1
H36A H 0.7851 0.1398 0.5638 0.062 Uiso 0.613(4) 1 calc PR B 1
C29A C 0.4153(4) 0.1288(4) 0.6477(3) 0.0479(18) Uani 0.387(4) 1 d PG B 3
H29B H 0.3348 0.1421 0.6914 0.057 Uiso 0.387(4) 1 calc PR B 3
C30A C 0.5609(5) 0.1800(4) 0.6376(3) 0.0533(19) Uani 0.387(4) 1 d PG B 3
H30B H 0.5779 0.2276 0.6746 0.064 Uiso 0.387(4) 1 calc PR B 3
C31A C 0.6812(5) 0.1600(5) 0.5722(3) 0.049(2) Uani 0.387(4) 1 d PG B 3
H31B H 0.7786 0.1943 0.5655 0.059 Uiso 0.387(4) 1 calc PR B 3
C32A C 0.6559(5) 0.0888(5) 0.5170(3) 0.054(3) Uani 0.387(4) 1 d PGD . 3
C33A C 0.5103(5) 0.0376(4) 0.5270(3) 0.0435(19) Uani 0.387(4) 1 d PGD . 3
C34A C 0.3900(4) 0.0576(5) 0.5924(3) 0.051(4) Uani 0.387(4) 1 d PGD B 3
C35A C 0.2419(6) 0.0050(6) 0.6014(4) 0.0488(19) Uani 0.387(4) 1 d PD B 3
H35B H 0.1589 0.0202 0.6432 0.059 Uiso 0.387(4) 1 calc PR B 3
C36A C 0.2216(8) -0.0690(10) 0.5475(6) 0.058(3) Uani 0.387(4) 1 d PD . 3
H36B H 0.1257 -0.1056 0.5545 0.070 Uiso 0.387(4) 1 calc PR B 3

loop_
_atom_site_aniso_label
_atom_site_aniso_U_11
_atom_site_aniso_U_22
_atom_site_aniso_U_33
_atom_site_aniso_U_23
_atom_site_aniso_U_13
_atom_site_aniso_U_12
O1 0.0386(12) 0.0381(13) 0.0682(18) -0.0243(12) -0.0094(11) 0.0038(9)
C18 0.0360(18) 0.036(2) 0.099(3) -0.030(2) -0.0007(18) -0.0013(14)
O1A 0.087(7) 0.028(5) 0.144(11) -0.012(5) 0.064(6) -0.003(4)
C18A 0.166(19) 0.013(7) 0.23(2) 0.003(10) 0.124(18) 0.031(8)
O2 0.1131(18) 0.0622(12) 0.0416(10) -0.0185(9) 0.0377(11) 0.0049(11)
C1 0.0232(10) 0.0318(11) 0.0285(10) -0.0152(8) 0.0016(8) -0.0044(8)
C2 0.0275(10) 0.0315(11) 0.0281(10) -0.0142(9) 0.0021(8) -0.0057(8)
C3 0.0304(11) 0.0327(11) 0.0272(10) -0.0131(9) 0.0010(8) -0.0046(9)
C4 0.0320(11) 0.0328(11) 0.0247(10) -0.0087(9) -0.0015(8) -0.0024(9)
C5 0.0255(10) 0.0307(11) 0.0302(10) -0.0121(9) -0.0008(8) -0.0027(8)
C6 0.0241(10) 0.0286(11) 0.0282(10) -0.0127(9) 0.0005(8) -0.0037(8)
C7 0.0305(11) 0.0295(11) 0.0316(11) -0.0156(9) 0.0058(8) -0.0031(8)
C8 0.0312(11) 0.0344(12) 0.0308(11) -0.0167(9) 0.0076(8) -0.0059(9)
C9 0.0273(11) 0.0307(11) 0.0241(10) -0.0087(8) 0.0004(8) 0.0003(8)
C10 0.0300(11) 0.0328(11) 0.0264(10) -0.0104(9) 0.0005(8) -0.0010(8)
C11 0.0355(12) 0.0300(12) 0.0369(12) -0.0099(9) -0.0019(9) -0.0038(9)
C12 0.0343(12) 0.0342(12) 0.0416(12) -0.0090(10) 0.0025(9) 0.0037(9)
C13 0.0238(11) 0.0415(13) 0.0590(15) -0.0144(11) 0.0014(10) 0.0029(9)
C14 0.0312(12) 0.0357(12) 0.0440(13) -0.0132(10) -0.0010(9) -0.0001(9)
C15 0.0282(12) 0.0514(16) 0.094(2) -0.0277(14) -0.0073(12) -0.0031(11)
C16 0.0319(12) 0.0354(12) 0.0442(12) -0.0164(10) -0.0014(9) -0.0022(9)
C17 0.0404(14) 0.0431(16) 0.092(2) -0.0245(16) 0.0006(14) 0.0022(12)
C19 0.0407(12) 0.0309(11) 0.0221(10) -0.0083(8) 0.0028(9) 0.0009(9)
C20 0.0550(15) 0.0685(17) 0.0391(13) -0.0307(12) 0.0002(11) -0.0052(12)
C21 0.0667(18) 0.081(2) 0.0378(14) -0.0348(14) -0.0059(12) 0.0039(14)
C22 0.0730(18) 0.0373(13) 0.0263(11) -0.0094(10) 0.0034(11) 0.0163(12)
C23 0.0598(15) 0.0343(13) 0.0365(12) -0.0106(10) 0.0175(11) 0.0001(11)
C24 0.0507(14) 0.0332(12) 0.0298(11) -0.0117(9) 0.0074(10) -0.0030(10)
C25 0.0545(16) 0.103(2) 0.0632(17) -0.0526(17) 0.0249(13) -0.0365(15)
C26 0.0621(19) 0.172(4) 0.079(2) -0.089(2) 0.0053(16) -0.035(2)
C27 0.092(2) 0.0545(17) 0.0274(12) -0.0110(11) 0.0069(13) 0.0255(15)
C28 0.159(3) 0.0528(18) 0.0469(16) -0.0116(14) 0.0545(19) 0.0144(19)
C29 0.051(3) 0.051(3) 0.034(2) -0.0042(18) -0.0061(18) 0.0024(19)
C30 0.046(3) 0.056(3) 0.037(2) -0.0025(19) 0.001(2) 0.004(2)
C31 0.044(3) 0.056(3) 0.043(3) -0.003(2) -0.011(2) -0.002(2)
C32 0.048(5) 0.058(4) 0.043(4) -0.002(3) -0.004(3) -0.010(3)
C33 0.043(3) 0.053(3) 0.026(2) -0.003(2) -0.002(2) -0.003(2)
C34 0.053(3) 0.050(4) 0.028(4) -0.008(3) -0.010(3) -0.006(3)
C35 0.056(3) 0.055(3) 0.036(2) -0.0126(19) -0.0088(19) -0.001(2)
C36 0.035(3) 0.060(4) 0.054(3) -0.010(3) -0.009(2) -0.004(2)
C29A 0.043(4) 0.054(4) 0.036(3) -0.003(3) -0.002(3) -0.002(3)
C30A 0.050(4) 0.062(5) 0.041(4) -0.007(3) -0.009(3) -0.002(3)
C31A 0.044(4) 0.055(6) 0.036(4) -0.002(4) 0.004(3) -0.008(4)
C32A 0.043(5) 0.069(6) 0.045(6) -0.002(4) -0.025(4) -0.014(4)
C33A 0.042(4) 0.046(4) 0.029(4) 0.004(3) -0.001(4) -0.002(3)
C34A 0.035(4) 0.056(8) 0.035(7) 0.013(6) 0.005(4) 0.007(4)
C35A 0.028(4) 0.057(4) 0.041(4) 0.006(3) 0.003(3) -0.002(3)
C36A 0.050(8) 0.051(6) 0.069(7) -0.006(5) -0.023(6) -0.009(5)

loop_
_atom_type_symbol
_atom_type_description
_atom_type_scat_dispersion_real
_atom_type_scat_dispersion_imag
_atom_type_scat_source
C C 0.0033 0.0016 'International Tables Vol C Tables 4.2.6.8 and 6.1.1.4'
H H 0.0000 0.0000 'International Tables Vol C Tables 4.2.6.8 and 6.1.1.4'
O O 0.0106 0.0060 'International Tables Vol C Tables 4.2.6.8 and 6.1.1.4'

loop_
_geom_angle_atom_site_label_1
_geom_angle_atom_site_label_2
_geom_angle_atom_site_label_3
_geom_angle
_geom_angle_site_symmetry_1
_geom_angle_site_symmetry_3
_geom_angle_publ_flag
C17 O1 C18 111.9(2) . . ?
O1 C18 H18A 109.5 . . ?
O1 C18 H18B 109.5 . . ?
H18A C18 H18B 109.5 . . ?
O1 C18 H18C 109.5 . . ?
H18A C18 H18C 109.5 . . ?
H18B C18 H18C 109.5 . . ?
C17 O1A C18A 120.0(6) . . ?
C17 O1A H17A 55.0 . . ?
C18A O1A H17A 128.3 . . ?
O1A C18A H18D 109.5 . . ?
O1A C18A H18E 109.5 . . ?
H18D C18A H18E 109.5 . . ?
O1A C18A H18F 109.5 . . ?
H18D C18A H18F 109.5 . . ?
H18E C18A H18F 109.5 . . ?
C27 O2 C28 112.8(2) . . ?
C6 C1 C2 120.21(8) . . ?
C6 C1 C1 120.10(11) . 2_667 ?
C2 C1 C1 119.69(6) . 2_667 ?
C3 C2 C1 119.2 . . ?
C3 C2 C8 122.62(8) . 2_667 ?
C1 C2 C8 118.13(8) . 2_667 ?
C4 C3 C2 119.1 . . ?
C4 C3 C19 119.61(8) . . ?
C2 C3 C19 121.20(8) . . ?
C3 C4 C5 123.00(9) . . ?
C3 C4 H4 118.5 . . ?
C5 C4 H4 118.5 . . ?
C4 C5 C6 118.87(16) . . ?
C4 C5 C9 119.69(15) . . ?
C6 C5 C9 121.43(16) . . ?
C5 C6 C1 119.55(14) . . ?
C5 C6 C7 122.11(17) . . ?
C1 C6 C7 118.33(15) . . ?
C8 C7 C6 121.56(18) . . ?
C8 C7 H7 119.2 . . ?
C6 C7 H7 119.2 . . ?
C7 C8 C2 122.18(15) . 2_667 ?
C7 C8 H8 118.9 . . ?
C2 C8 H8 118.9 2_667 . ?
C14 C9 C10 120.49(18) . . ?
C14 C9 C5 119.73(17) . . ?
C10 C9 C5 119.78(17) . . ?
C11 C10 C9 118.30(18) . . ?
C11 C10 C16 120.53(17) . . ?
C9 C10 C16 121.17(17) . . ?
C12 C11 C10 121.97(19) . . ?
C12 C11 H11 119.0 . . ?
C10 C11 H11 119.0 . . ?
C13 C12 C11 118.40(19) . . ?
C13 C12 C17 120.9(2) . . ?
C11 C12 C17 120.72(19) . . ?
C12 C13 C14 122.0(2) . . ?
C12 C13 H13 119.0 . . ?
C14 C13 H13 119.0 . . ?
C13 C14 C9 118.79(19) . . ?
C13 C14 C15 120.35(19) . . ?
C9 C14 C15 120.83(19) . . ?
C14 C15 H15A 109.5 . . ?
C14 C15 H15B 109.5 . . ?
H15A C15 H15B 109.5 . . ?
C14 C15 H15C 109.5 . . ?
H15A C15 H15C 109.5 . . ?
H15B C15 H15C 109.5 . . ?
C10 C16 H16A 109.5 . . ?
C10 C16 H16B 109.5 . . ?
H16A C16 H16B 109.5 . . ?
C10 C16 H16C 109.5 . . ?
H16A C16 H16C 109.5 . . ?
H16B C16 H16C 109.5 . . ?
O1A C17 O1 67.3(6) . . ?
O1A C17 C12 124.9(4) . . ?
O1 C17 C12 110.6(2) . . ?
O1A C17 H17A 42.2 . . ?
O1 C17 H17A 109.5 . . ?
C12 C17 H17A 109.1 . . ?
O1A C17 H17B 122.9 . . ?
O1 C17 H17B 109.6 . . ?
C12 C17 H17B 109.8 . . ?
H17A C17 H17B 108.3 . . ?
C24 C19 C20 119.59(18) . . ?
C24 C19 C3 119.48(16) . . ?
C20 C19 C3 120.93(17) . . ?
C21 C20 C19 118.7(2) . . ?
C21 C20 C26 120.9(2) . . ?
C19 C20 C26 120.37(19) . . ?
C22 C21 C20 122.9(2) . . ?
C22 C21 H21 118.6 . . ?
C20 C21 H21 118.6 . . ?
C21 C22 C23 118.1(2) . . ?
C21 C22 C27 120.4(2) . . ?
C23 C22 C27 121.5(2) . . ?
C22 C23 C24 121.3(2) . . ?
C22 C23 H23 119.4 . . ?
C24 C23 H23 119.4 . . ?
C19 C24 C23 119.4(2) . . ?
C19 C24 C25 120.64(17) . . ?
C23 C24 C25 119.9(2) . . ?
C24 C25 H25A 109.5 . . ?
C24 C25 H25B 109.5 . . ?
H25A C25 H25B 109.5 . . ?
C24 C25 H25C 109.5 . . ?
H25A C25 H25C 109.5 . . ?
H25B C25 H25C 109.5 . . ?
C20 C26 H26A 109.5 . . ?
C20 C26 H26B 109.5 . . ?
H26A C26 H26B 109.5 . . ?
C20 C26 H26C 109.5 . . ?
H26A C26 H26C 109.5 . . ?
H26B C26 H26C 109.5 . . ?
O2 C27 C22 111.3(2) . . ?
O2 C27 H27A 109.4 . . ?
C22 C27 H27A 109.4 . . ?
O2 C27 H27B 109.4 . . ?
C22 C27 H27B 109.4 . . ?
H27A C27 H27B 108.0 . . ?
O2 C28 H28A 109.5 . . ?
O2 C28 H28B 109.5 . . ?
H28A C28 H28B 109.5 . . ?
O2 C28 H28C 109.5 . . ?
H28A C28 H28C 109.5 . . ?
H28B C28 H28C 109.5 . . ?
C30 C29 C34 120.0 . . ?
C30 C29 H29A 120.0 . . ?
C34 C29 H29A 120.0 . . ?
C29 C30 C31 120.0 . . ?
C29 C30 H30A 120.0 . . ?
C31 C30 H30A 120.0 . . ?
C32 C31 C30 120.0 . . ?
C32 C31 H31A 120.0 . . ?
C30 C31 H31A 120.0 . . ?
C31 C32 C33 120.0 . . ?
C31 C32 C36 120.1(2) . 2_656 ?
C33 C32 C36 119.9(2) . 2_656 ?
C34 C33 C32 120.0 . . ?
C34 C33 C33 120.4(3) . 2_656 ?
C32 C33 C33 119.6(3) . 2_656 ?
C33 C34 C29 120.0 . . ?
C33 C34 C35 118.7(2) . . ?
C29 C34 C35 121.3(2) . . ?
C36 C35 C34 121.0(3) . . ?
C36 C35 H35A 119.5 . . ?
C34 C35 H35A 119.5 . . ?
C35 C36 C32 120.4(4) . 2_656 ?
C35 C36 H36A 119.8 . . ?
C32 C36 H36A 119.8 2_656 . ?
C30A C29A C34A 120.0 . . ?
C30A C29A H29B 120.0 . . ?
C34A C29A H29B 120.0 . . ?
C31A C30A C29A 120.0 . . ?
C31A C30A H30B 120.0 . . ?
C29A C30A H30B 120.0 . . ?
C30A C31A C32A 120.0 . . ?
C30A C31A H31B 120.0 . . ?
C32A C31A H31B 120.0 . . ?
C33A C32A C31A 120.0 . . ?
C33A C32A C36A 120.9(4) . 2_656 ?
C31A C32A C36A 119.1(4) . 2_656 ?
C34A C33A C32A 120.0 . . ?
C34A C33A C33A 121.1(5) . 2_656 ?
C32A C33A C33A 118.9(5) . 2_656 ?
C33A C34A C29A 120.0 . . ?
C33A C34A C35A 119.2(4) . . ?
C29A C34A C35A 120.8(4) . . ?
C36A C35A C34A 119.6(5) . . ?
C36A C35A H35B 120.2 . . ?
C34A C35A H35B 120.2 . . ?
C35A C36A C32A 120.3(6) . 2_656 ?
C35A C36A H36B 119.9 . . ?
C32A C36A H36B 119.9 2_656 . ?

loop_
_geom_bond_atom_site_label_1
_geom_bond_atom_site_label_2
_geom_bond_distance
_geom_bond_site_symmetry_2
_geom_bond_publ_flag
O1 C17 1.335(3) . ?
O1 C18 1.416(3) . ?
C18 H18A 0.9600 . ?
C18 H18B 0.9600 . ?
C18 H18C 0.9600 . ?
O1A C17 1.168(8) . ?
O1A C18A 1.520(8) . ?
O1A H17A 0.7902 . ?
C18A H18D 0.9600 . ?
C18A H18E 0.9600 . ?
C18A H18F 0.9600 . ?
O2 C27 1.399(3) . ?
O2 C28 1.429(2) . ?
C1 C6 1.416(2) . ?
C1 C2 1.4267 . ?
C1 C1 1.4382(17) 2_667 ?
C2 C3 1.4088 . ?
C2 C8 1.431(2) 2_667 ?
C3 C4 1.3804 . ?
C3 C19 1.5000(19) . ?
C4 C5 1.3960(19) . ?
C4 H4 0.9300 . ?
C5 C6 1.405(3) . ?
C5 C9 1.497(3) . ?
C6 C7 1.439(2) . ?
C7 C8 1.340(3) . ?
C7 H7 0.9300 . ?
C8 C2 1.431(2) 2_667 ?
C8 H8 0.9300 . ?
C9 C14 1.402(3) . ?
C9 C10 1.407(3) . ?
C10 C11 1.394(3) . ?
C10 C16 1.497(3) . ?
C11 C12 1.388(3) . ?
C11 H11 0.9300 . ?
C12 C13 1.383(3) . ?
C12 C17 1.501(3) . ?
C13 C14 1.388(3) . ?
C13 H13 0.9300 . ?
C14 C15 1.499(3) . ?
C15 H15A 0.9600 . ?
C15 H15B 0.9600 . ?
C15 H15C 0.9600 . ?
C16 H16A 0.9600 . ?
C16 H16B 0.9600 . ?
C16 H16C 0.9600 . ?
C17 H17A 0.9645 . ?
C17 H17B 0.9600 . ?
C19 C24 1.396(3) . ?
C19 C20 1.396(3) . ?
C20 C21 1.387(3) . ?
C20 C26 1.497(4) . ?
C21 C22 1.366(4) . ?
C21 H21 0.9300 . ?
C22 C23 1.383(3) . ?
C22 C27 1.502(3) . ?
C23 C24 1.397(3) . ?
C23 H23 0.9300 . ?
C24 C25 1.501(3) . ?
C25 H25A 0.9600 . ?
C25 H25B 0.9600 . ?
C25 H25C 0.9600 . ?
C26 H26A 0.9600 . ?
C26 H26B 0.9600 . ?
C26 H26C 0.9600 . ?
C27 H27A 0.9700 . ?
C27 H27B 0.9700 . ?
C28 H28A 0.9600 . ?
C28 H28B 0.9600 . ?
C28 H28C 0.9600 . ?
C29 C30 1.3900 . ?
C29 C34 1.3900 . ?
C29 H29A 0.9300 . ?
C30 C31 1.3900 . ?
C30 H30A 0.9300 . ?
C31 C32 1.3900 . ?
C31 H31A 0.9300 . ?
C32 C33 1.3900 . ?
C32 C36 1.402(4) 2_656 ?
C33 C34 1.3900 . ?
C33 C33 1.433(3) 2_656 ?
C34 C35 1.418(4) . ?
C35 C36 1.383(4) . ?
C35 H35A 0.9300 . ?
C36 C32 1.402(5) 2_656 ?
C36 H36A 0.9300 . ?
C29A C30A 1.3900 . ?
C29A C34A 1.3900 . ?
C29A H29B 0.9300 . ?
C30A C31A 1.3900 . ?
C30A H30B 0.9300 . ?
C31A C32A 1.3900 . ?
C31A H31B 0.9300 . ?
C32A C33A 1.3900 . ?
C32A C36A 1.392(5) 2_656 ?
C33A C34A 1.3900 . ?
C33A C33A 1.400(5) 2_656 ?
C34A C35A 1.419(5) . ?
C35A C36A 1.386(5) . ?
C35A H35B 0.9300 . ?
C36A C32A 1.392(5) 2_656 ?
C36A H36B 0.9300 . ?

loop_
_geom_torsion_atom_site_label_1
_geom_torsion_atom_site_label_2
_geom_torsion_atom_site_label_3
_geom_torsion_atom_site_label_4
_geom_torsion
_geom_torsion_site_symmetry_1
_geom_torsion_site_symmetry_2
_geom_torsion_site_symmetry_3
_geom_torsion_site_symmetry_4
_geom_torsion_publ_flag
C6 C1 C2 C3 -1.14(9) . . . . ?
C1 C1 C2 C3 179.44(8) 2_667 . . . ?
C6 C1 C2 C8 179.71(14) . . . 2_667 ?
C1 C1 C2 C8 0.29(10) 2_667 . . 2_667 ?
C1 C2 C3 C4 1.1 . . . . ?
C8 C2 C3 C4 -179.82(10) 2_667 . . . ?
C1 C2 C3 C19 178.09(10) . . . . ?
C8 C2 C3 C19 -2.80(13) 2_667 . . . ?
C2 C3 C4 C5 -0.53(10) . . . . ?
C19 C3 C4 C5 -177.60(15) . . . . ?
C3 C4 C5 C6 0.0(2) . . . . ?
C3 C4 C5 C9 178.92(11) . . . . ?
C4 C5 C6 C1 -0.1(2) . . . . ?
C9 C5 C6 C1 -178.96(15) . . . . ?
C4 C5 C6 C7 -179.06(15) . . . . ?
C9 C5 C6 C7 2.1(3) . . . . ?
C2 C1 C6 C5 0.65(19) . . . . ?
C1 C1 C6 C5 -179.94(14) 2_667 . . . ?
C2 C1 C6 C7 179.66(11) . . . . ?
C1 C1 C6 C7 -0.9(2) 2_667 . . . ?
C5 C6 C7 C8 -179.97(18) . . . . ?
C1 C6 C7 C8 1.0(3) . . . . ?
C6 C7 C8 C2 -0.8(3) . . . 2_667 ?
C4 C5 C9 C14 103.8(2) . . . . ?
C6 C5 C9 C14 -77.3(2) . . . . ?
C4 C5 C9 C10 -75.4(2) . . . . ?
C6 C5 C9 C10 103.4(2) . . . . ?
C14 C9 C10 C11 -0.7(3) . . . . ?
C5 C9 C10 C11 178.55(16) . . . . ?
C14 C9 C10 C16 179.61(17) . . . . ?
C5 C9 C10 C16 -1.1(3) . . . . ?
C9 C10 C11 C12 0.7(3) . . . . ?
C16 C10 C11 C12 -179.56(18) . . . . ?
C10 C11 C12 C13 0.2(3) . . . . ?
C10 C11 C12 C17 -178.2(2) . . . . ?
C11 C12 C13 C14 -1.2(3) . . . . ?
C17 C12 C13 C14 177.2(2) . . . . ?
C12 C13 C14 C9 1.2(3) . . . . ?
C12 C13 C14 C15 -176.8(2) . . . . ?
C10 C9 C14 C13 -0.3(3) . . . . ?
C5 C9 C14 C13 -179.51(18) . . . . ?
C10 C9 C14 C15 177.77(19) . . . . ?
C5 C9 C14 C15 -1.5(3) . . . . ?
C18A O1A C17 O1 -62.2(9) . . . . ?
C18A O1A C17 C12 -162.1(5) . . . . ?
C18 O1 C17 O1A 57.4(5) . . . . ?
C18 O1 C17 C12 177.7(2) . . . . ?
C13 C12 C17 O1A -150.8(8) . . . . ?
C11 C12 C17 O1A 27.6(9) . . . . ?
C13 C12 C17 O1 133.2(2) . . . . ?
C11 C12 C17 O1 -48.5(3) . . . . ?
C4 C3 C19 C24 83.73(18) . . . . ?
C2 C3 C19 C24 -93.27(17) . . . . ?
C4 C3 C19 C20 -95.66(19) . . . . ?
C2 C3 C19 C20 87.3(2) . . . . ?
C24 C19 C20 C21 0.6(4) . . . . ?
C3 C19 C20 C21 -180.0(2) . . . . ?
C24 C19 C20 C26 -179.0(3) . . . . ?
C3 C19 C20 C26 0.4(4) . . . . ?
C19 C20 C21 C22 0.1(4) . . . . ?
C26 C20 C21 C22 179.8(3) . . . . ?
C20 C21 C22 C23 -0.9(4) . . . . ?
C20 C21 C22 C27 178.6(2) . . . . ?
C21 C22 C23 C24 0.8(3) . . . . ?
C27 C22 C23 C24 -178.7(2) . . . . ?
C20 C19 C24 C23 -0.7(3) . . . . ?
C3 C19 C24 C23 179.91(17) . . . . ?
C20 C19 C24 C25 178.7(2) . . . . ?
C3 C19 C24 C25 -0.7(3) . . . . ?
C22 C23 C24 C19 0.0(3) . . . . ?
C22 C23 C24 C25 -179.5(2) . . . . ?
C28 O2 C27 C22 -176.0(2) . . . . ?
C21 C22 C27 O2 173.0(2) . . . . ?
C23 C22 C27 O2 -7.5(3) . . . . ?
C34 C29 C30 C31 0.0 . . . . ?
C29 C30 C31 C32 0.0 . . . . ?
C30 C31 C32 C33 0.0 . . . . ?
C30 C31 C32 C36 179.1(4) . . . 2_656 ?
C31 C32 C33 C34 0.0 . . . . ?
C36 C32 C33 C34 -179.1(4) 2_656 . . . ?
C31 C32 C33 C33 179.2(5) . . . 2_656 ?
C36 C32 C33 C33 0.1(6) 2_656 . . 2_656 ?
C32 C33 C34 C29 0.0 . . . . ?
C33 C33 C34 C29 -179.2(5) 2_656 . . . ?
C32 C33 C34 C35 -179.0(4) . . . . ?
C33 C33 C34 C35 1.8(5) 2_656 . . . ?
C30 C29 C34 C33 0.0 . . . . ?
C30 C29 C34 C35 179.0(4) . . . . ?
C33 C34 C35 C36 -2.0(5) . . . . ?
C29 C34 C35 C36 179.0(4) . . . . ?
C34 C35 C36 C32 1.1(9) . . . 2_656 ?
C34A C29A C30A C31A 0.0 . . . . ?
C29A C30A C31A C32A 0.0 . . . . ?
C30A C31A C32A C33A 0.0 . . . . ?
C30A C31A C32A C36A -179.4(7) . . . 2_656 ?
C31A C32A C33A C34A 0.0 . . . . ?
C36A C32A C33A C34A 179.4(7) 2_656 . . . ?
C31A C32A C33A C33A -177.7(9) . . . 2_656 ?
C36A C32A C33A C33A 1.7(9) 2_656 . . 2_656 ?
C32A C33A C34A C29A 0.0 . . . . ?
C33A C33A C34A C29A 177.7(9) 2_656 . . . ?
C32A C33A C34A C35A 179.7(5) . . . . ?
C33A C33A C34A C35A -2.6(8) 2_656 . . . ?
C30A C29A C34A C33A 0.0 . . . . ?
C30A C29A C34A C35A -179.7(5) . . . . ?
C33A C34A C35A C36A 2.3(8) . . . . ?
C29A C34A C35A C36A -178.0(6) . . . . ?
C34A C35A C36A C32A -1.8(14) . . . 2_656 ?
